data_4311443
loop_
_publ_author_name
'Christopher A. Dodds'
'Mario-Alexander Lehmann'
'Jonathan F. Ojo'
'John Reglinski'
'Mark D. Spicer'

_publ_section_title
;
 Cobalt Half-Sandwich, Sandwich, and Mixed Sandwich Complexes with Soft
 Tripodal Ligands
;
_journal_name_full 'Inorganic Chemistry'
_journal_page_first 4927
_journal_page_last 4934
_journal_paper_doi 10.1021/ic0496525
_journal_volume 43
_journal_year 2004
_chemical_compound_source 'synthesis as described'
_chemical_formula_moiety 'C24 H32 B3 Co1 F4 N12 S6'
_chemical_formula_sum 'C25 H35 B3 Co F4 N12 O0.75 S6'
_chemical_formula_weight 875.37
_chemical_name_common '[Co(Tm)2]BF4. 0.5H2O . 0.25THF'
_chemical_name_systematic
;
 ?
;
_space_group_IT_number 15
_symmetry_cell_setting monoclinic
_symmetry_Int_Tables_number 15
_symmetry_space_group_name_Hall '-C 2yc'
_symmetry_space_group_name_H-M 'C 1 2/c 1'
_atom_sites_solution_hydrogens geom
_atom_sites_solution_primary direct
_atom_sites_solution_secondary difmap
_audit_conform_dict_location ftp://ftp.iucr.org/pub/cif_core.dic
_audit_conform_dict_name cif_core.dic
_audit_conform_dict_version 2.2
_audit_creation_date 2003-10-24T11:40:08-00:00
_audit_creation_method 'WinGX routine CIF_UPDATE'
_cell_angle_alpha 90
_cell_angle_beta 101.5400(10)
_cell_angle_gamma 90
_cell_formula_units_Z 8
_cell_length_a 34.0403(7)
_cell_length_b 12.8344(3)
_cell_length_c 19.2489(5)
_cell_measurement_reflns_used 9358
_cell_measurement_temperature 123(2)
_cell_measurement_theta_max 27.485
_cell_measurement_theta_min 3.395
_cell_measurement_wavelength 0.71073
_cell_volume 8239.6(3)
_computing_cell_refinement 'HKL Scalepack (Otwinowski & Minor 1997)'
_computing_data_collection 'Collect (Nonius BV, 1997-2000)'
_computing_data_reduction 'HKL Denzo and Scalepack (Otwinowski & Minor 1997)'
_computing_molecular_graphics 'Ortep-3 for Windows (Farrugia, 1997)'
_computing_publication_material 'WinGX publication routines (Farrugia, 1999)'
_computing_structure_refinement 'SHELXL-97 (Sheldrick, 1997)'
_computing_structure_solution 'SHELXS-97 (Sheldrick, 1997)'
_diffrn_ambient_temperature 123(2)
_diffrn_detector 'CCD plate'
_diffrn_measured_fraction_theta_full 0.996
_diffrn_measured_fraction_theta_max 0.996
_diffrn_measurement_device '95mm CCD camera on \k-goniostat'
_diffrn_measurement_device_type KappaCCD
_diffrn_measurement_method 'CCD; rotation images; thick slices'
_diffrn_orient_matrix_type 'by Nonius Collect from scalepack cell'
_diffrn_orient_matrix_UB_11 -0.0048534
_diffrn_orient_matrix_UB_12 0.0724399
_diffrn_orient_matrix_UB_13 0.0154671
_diffrn_orient_matrix_UB_21 0.0290394
_diffrn_orient_matrix_UB_22 0.016667
_diffrn_orient_matrix_UB_23 0.0036614
_diffrn_orient_matrix_UB_31 -0.0056695
_diffrn_orient_matrix_UB_32 0.0233562
_diffrn_orient_matrix_UB_33 -0.0505845
_diffrn_radiation_monochromator graphite
_diffrn_radiation_probe x-ray
_diffrn_radiation_type MoK\a
_diffrn_radiation_wavelength 0.71073
_diffrn_reflns_av_R_equivalents 0.0359
_diffrn_reflns_av_unetI/netI 0.0631
_diffrn_reflns_limit_h_max 44
_diffrn_reflns_limit_h_min -43
_diffrn_reflns_limit_k_max 16
_diffrn_reflns_limit_k_min -16
_diffrn_reflns_limit_l_max 24
_diffrn_reflns_limit_l_min -24
_diffrn_reflns_number 17044
_diffrn_reflns_theta_full 27.5
_diffrn_reflns_theta_max 27.5
_diffrn_reflns_theta_min 3.4
_diffrn_source 'Enraf Nonius FR590'
_exptl_absorpt_coefficient_mu 0.773
_exptl_absorpt_correction_type none
_exptl_crystal_colour red
_exptl_crystal_density_diffrn 1.411
_exptl_crystal_density_method 'not measured'
_exptl_crystal_description needle
_exptl_crystal_F_000 3472
_exptl_crystal_size_max 0.40
_exptl_crystal_size_mid 0.15
_exptl_crystal_size_min 0.04
_refine_diff_density_max 1.257
_refine_diff_density_min -0.632
_refine_diff_density_rms 0.103
_refine_ls_extinction_method none
_refine_ls_goodness_of_fit_ref 1.038
_refine_ls_hydrogen_treatment mixed
_refine_ls_matrix_type full
_refine_ls_number_parameters 495
_refine_ls_number_reflns 9437
_refine_ls_number_restraints 0
_refine_ls_restrained_S_all 1.038
_refine_ls_R_factor_all 0.0860
_refine_ls_R_factor_gt 0.0559
_refine_ls_shift/su_max 0.393
_refine_ls_shift/su_mean 0.006
_refine_ls_structure_factor_coef Fsqd
_refine_ls_weighting_details 'calc w=1/[\s^2^(Fo^2^)+(0.0708P)^2^+36.0408P] where P=(Fo^2^+2Fc^2^)/3'
_refine_ls_weighting_scheme calc
_refine_ls_wR_factor_gt 0.1488
_refine_ls_wR_factor_ref 0.1643
_reflns_number_gt 6799
_reflns_number_total 9437
_reflns_threshold_expression >2sigma(I)
_cod_data_source_file ic0496525si20040507_093809_2.cif
_cod_data_source_block cotm2bf4
_cod_original_formula_sum 'C25 H35 B3 Co1 F4 N12 O0.75 S6'
_cod_database_code 4311443

loop_
_symmetry_equiv_pos_as_xyz
'x, y, z'
'-x, y, -z+1/2'
'x+1/2, y+1/2, z'
'-x+1/2, y+1/2, -z+1/2'
'-x, -y, -z'
'x, -y, z-1/2'
'-x+1/2, -y+1/2, -z'
'x+1/2, -y+1/2, z-1/2'

loop_
_atom_site_label
_atom_site_type_symbol
_atom_site_fract_x
_atom_site_fract_y
_atom_site_fract_z
_atom_site_U_iso_or_equiv
_atom_site_adp_type
_atom_site_occupancy
_atom_site_symmetry_multiplicity
_atom_site_calc_flag
_atom_site_refinement_flags
_atom_site_disorder_assembly
_atom_site_disorder_group
F1 F 0.13162(9) 0.0448(3) 0.24472(15) 0.0596(8) Uani 1 1 d . . .
F2 F 0.10818(12) 0.0062(3) 0.13045(16) 0.0707(10) Uani 1 1 d . . .
B3 B 0.09787(18) 0.0405(4) 0.1928(3) 0.0412(12) Uani 1 1 d . . .
F4 F 0.08066(10) 0.1375(2) 0.18100(18) 0.0659(9) Uani 1 1 d . . .
F3 F 0.07121(10) -0.0309(3) 0.21201(19) 0.0701(9) Uani 1 1 d . . .
O1 O 0 0.7597(9) 0.75 0.063(3) Uiso 0.5 2 d SP . .
O3 O 0.3788(3) 0.5470(8) 0.0021(5) 0.087(3) Uiso 0.5 1 d P . .
C29 C 0.3687(3) 0.4463(9) 0.0009(5) 0.051(2) Uiso 0.5 1 d P . .
O2 O 0.0370(4) 0.9218(11) 0.9403(7) 0.046(3) Uiso 0.25 1 d P . .
C27 C 0.0020(7) 1.0667(19) 0.9788(13) 0.058(6) Uiso 0.25 1 d P . .
C28 C 0.0115(7) 0.9492(18) 0.9959(13) 0.054(5) Uiso 0.25 1 d P . .
C26 C 0.0204(6) 1.0958(16) 0.9213(11) 0.047(5) Uiso 0.25 1 d P . .
C25 C 0.0285(8) 0.978(2) 0.8703(13) 0.067(6) Uiso 0.25 1 d P . .
H13 H 0.0436(11) 0.370(3) 0.783(2) 0.023(10) Uiso 1 1 d . . .
H1 H 0.2508(11) 0.588(3) 1.237(2) 0.024(10) Uiso 1 1 d . . .
Co1 Co 0.147475(13) 0.48578(4) 1.00818(2) 0.01339(13) Uani 1 1 d . . .
S1 S 0.12738(3) 0.52096(8) 1.11444(5) 0.0266(2) Uani 1 1 d . . .
S2 S 0.18620(3) 0.63556(8) 1.01087(5) 0.0279(2) Uani 1 1 d . . .
S5 S 0.11066(3) 0.33427(8) 1.00737(5) 0.0275(2) Uani 1 1 d . . .
S3 S 0.20157(3) 0.38110(8) 1.05611(5) 0.0279(2) Uani 1 1 d . . .
S6 S 0.09365(3) 0.59041(8) 0.96147(5) 0.0270(2) Uani 1 1 d . . .
S4 S 0.16684(3) 0.45368(8) 0.90174(5) 0.0279(2) Uani 1 1 d . . .
N7 N 0.10404(10) 0.3244(3) 0.84035(16) 0.0288(7) Uani 1 1 d . . .
N3 N 0.24854(9) 0.5829(3) 1.12239(16) 0.0273(7) Uani 1 1 d . . .
N5 N 0.21351(10) 0.4568(3) 1.19375(16) 0.0293(7) Uani 1 1 d . . .
N4 N 0.26607(10) 0.5961(3) 1.01994(18) 0.0321(8) Uani 1 1 d . . .
N8 N 0.16187(10) 0.2469(3) 0.86735(18) 0.0339(8) Uani 1 1 d . . .
N1 N 0.19074(10) 0.6464(3) 1.17782(16) 0.0285(7) Uani 1 1 d . . .
N10 N 0.03074(9) 0.3608(3) 1.00143(17) 0.0289(7) Uani 1 1 d . . .
N9 N 0.04666(9) 0.3851(3) 0.89840(16) 0.0254(7) Uani 1 1 d . . .
N6 N 0.19222(11) 0.2950(3) 1.18094(19) 0.0381(9) Uani 1 1 d . . .
N11 N 0.07851(10) 0.5130(3) 0.82371(16) 0.0279(7) Uani 1 1 d . . .
N2 N 0.13350(9) 0.7269(3) 1.15155(17) 0.0301(8) Uani 1 1 d . . .
C21 C 0.08920(11) 0.5912(3) 0.8705(2) 0.0278(9) Uani 1 1 d . . .
N12 N 0.09604(11) 0.6765(3) 0.83363(18) 0.0367(9) Uani 1 1 d . . .
C1 C 0.15145(11) 0.6337(3) 1.14878(19) 0.0269(8) Uani 1 1 d . . .
C13 C 0.14329(11) 0.3393(3) 0.8691(2) 0.0284(9) Uani 1 1 d . . .
C2 C 0.19690(13) 0.7502(3) 1.1977(2) 0.0344(10) Uani 1 1 d . . .
H2 H 0.2213 0.78 1.2185 0.041 Uiso 1 1 calc R . .
C9 C 0.20305(11) 0.3795(3) 1.1458(2) 0.0288(9) Uani 1 1 d . . .
C4 C 0.09084(12) 0.7488(4) 1.1260(3) 0.0406(11) Uani 1 1 d . . .
H4A H 0.0841 0.7385 1.0756 0.061 Uiso 1 1 calc R . .
H4B H 0.0853 0.8197 1.1369 0.061 Uiso 1 1 calc R . .
H4C H 0.0751 0.7027 1.1487 0.061 Uiso 1 1 calc R . .
C18 C 0.00593(11) 0.4009(3) 0.8912(2) 0.0318(9) Uani 1 1 d . . .
H18 H -0.0116 0.4189 0.8494 0.038 Uiso 1 1 calc R . .
C6 C 0.28940(11) 0.5636(3) 1.1318(2) 0.0308(9) Uani 1 1 d . . .
H6 H 0.3065 0.5484 1.1746 0.037 Uiso 1 1 calc R . .
C14 C 0.09863(13) 0.2205(3) 0.8220(2) 0.0355(10) Uani 1 1 d . . .
H14 H 0.0744 0.1893 0.8016 0.043 Uiso 1 1 calc R . .
C10 C 0.20765(13) 0.4205(4) 1.2590(2) 0.0397(11) Uani 1 1 d . . .
H10 H 0.2119 0.4585 1.301 0.048 Uiso 1 1 calc R . .
C3 C 0.16143(13) 0.8001(4) 1.1818(2) 0.0378(10) Uani 1 1 d . . .
H3 H 0.1567 0.8701 1.1897 0.045 Uiso 1 1 calc R . .
B2 B 0.06752(14) 0.3987(4) 0.8340(2) 0.0287(10) Uani 1 1 d . . .
C22 C 0.08038(13) 0.5508(4) 0.7571(2) 0.0372(10) Uani 1 1 d . . .
H22 H 0.0752 0.5125 0.7152 0.045 Uiso 1 1 calc R . .
C17 C 0.06163(11) 0.3615(3) 0.96697(19) 0.0252(8) Uani 1 1 d . . .
C23 C 0.09078(15) 0.6508(4) 0.7628(2) 0.0451(12) Uani 1 1 d . . .
H23 H 0.0939 0.695 0.726 0.054 Uiso 1 1 calc R . .
C8 C 0.26454(14) 0.6084(4) 0.9440(2) 0.0392(11) Uani 1 1 d . . .
H8A H 0.2871 0.649 0.9368 0.059 Uiso 1 1 calc R . .
H8B H 0.2401 0.6431 0.9226 0.059 Uiso 1 1 calc R . .
H8C H 0.2654 0.541 0.9226 0.059 Uiso 1 1 calc R . .
C16 C 0.20435(13) 0.2278(4) 0.8938(3) 0.0443(12) Uani 1 1 d . . .
H16A H 0.2198 0.2705 0.8684 0.066 Uiso 1 1 calc R . .
H16B H 0.2102 0.1557 0.8871 0.066 Uiso 1 1 calc R . .
H16C H 0.2111 0.2444 0.9434 0.066 Uiso 1 1 calc R . .
C7 C 0.29993(12) 0.5708(3) 1.0681(2) 0.0332(9) Uani 1 1 d . . .
H7 H 0.3254 0.5606 1.0588 0.04 Uiso 1 1 calc R . .
B1 B 0.22662(13) 0.5701(4) 1.1848(2) 0.0289(10) Uani 1 1 d . . .
C20 C 0.03337(13) 0.3355(4) 1.0761(2) 0.0365(10) Uani 1 1 d . . .
H20A H 0.042 0.2645 1.0845 0.055 Uiso 1 1 calc R . .
H20B H 0.0075 0.3443 1.0881 0.055 Uiso 1 1 calc R . .
H20C H 0.0524 0.381 1.1048 0.055 Uiso 1 1 calc R . .
C11 C 0.19480(13) 0.3212(4) 1.2513(2) 0.0454(12) Uani 1 1 d . . .
H11 H 0.1888 0.2783 1.2866 0.054 Uiso 1 1 calc R . .
C19 C -0.00417(12) 0.3861(4) 0.9544(2) 0.0347(10) Uani 1 1 d . . .
H19 H -0.0297 0.3919 0.9646 0.042 Uiso 1 1 calc R . .
C15 C 0.13433(13) 0.1724(4) 0.8386(2) 0.0400(11) Uani 1 1 d . . .
H15 H 0.1394 0.1023 0.8319 0.048 Uiso 1 1 calc R . .
C5 C 0.23421(11) 0.6032(3) 1.0529(2) 0.0275(8) Uani 1 1 d . . .
C24 C 0.10755(17) 0.7784(4) 0.8645(3) 0.0518(13) Uani 1 1 d . . .
H24A H 0.0862 0.806 0.8849 0.078 Uiso 1 1 calc R . .
H24B H 0.1127 0.8248 0.8282 0.078 Uiso 1 1 calc R . .
H24C H 0.1313 0.7717 0.9006 0.078 Uiso 1 1 calc R . .
C12 C 0.17876(15) 0.1949(4) 1.1486(3) 0.0527(13) Uani 1 1 d . . .
H12A H 0.152 0.2019 1.1212 0.079 Uiso 1 1 calc R . .
H12B H 0.179 0.1438 1.1851 0.079 Uiso 1 1 calc R . .
H12C H 0.1964 0.1732 1.1182 0.079 Uiso 1 1 calc R . .

loop_
_atom_site_aniso_label
_atom_site_aniso_U_11
_atom_site_aniso_U_22
_atom_site_aniso_U_33
_atom_site_aniso_U_23
_atom_site_aniso_U_13
_atom_site_aniso_U_12
F1 0.0595(19) 0.064(2) 0.0464(16) 0.0108(15) -0.0111(14) -0.0034(16)
F2 0.107(3) 0.058(2) 0.0488(18) -0.0073(15) 0.0192(18) 0.0040(19)
B3 0.055(3) 0.030(3) 0.037(3) 0.002(2) 0.004(2) 0.002(2)
F4 0.079(2) 0.0366(17) 0.077(2) 0.0039(15) 0.0021(18) 0.0166(15)
F3 0.068(2) 0.056(2) 0.089(2) 0.0106(18) 0.0202(19) -0.0056(17)
Co1 0.0112(2) 0.0190(3) 0.0095(2) -0.00022(17) 0.00099(16) -0.00023(17)
S1 0.0227(5) 0.0335(6) 0.0235(5) -0.0009(4) 0.0042(4) -0.0011(4)
S2 0.0251(5) 0.0343(6) 0.0233(5) 0.0018(4) 0.0024(4) -0.0005(4)
S5 0.0223(5) 0.0347(6) 0.0246(5) 0.0038(4) 0.0024(4) 0.0016(4)
S3 0.0255(5) 0.0317(6) 0.0255(5) -0.0008(4) 0.0032(4) 0.0006(4)
S6 0.0281(5) 0.0313(5) 0.0216(5) 0.0001(4) 0.0047(4) 0.0020(4)
S4 0.0225(5) 0.0348(6) 0.0268(5) -0.0022(4) 0.0060(4) -0.0021(4)
N7 0.0265(17) 0.038(2) 0.0229(16) -0.0053(14) 0.0066(13) -0.0017(15)
N3 0.0229(16) 0.0331(19) 0.0242(16) -0.0048(14) 0.0004(13) 0.0008(14)
N5 0.0231(17) 0.042(2) 0.0220(16) 0.0025(14) 0.0024(13) 0.0072(15)
N4 0.0266(18) 0.039(2) 0.0320(18) -0.0056(15) 0.0082(14) -0.0077(15)
N8 0.0283(18) 0.038(2) 0.0354(19) -0.0075(16) 0.0056(15) 0.0049(16)
N1 0.0238(16) 0.039(2) 0.0222(16) -0.0056(14) 0.0025(13) 0.0000(14)
N10 0.0217(16) 0.041(2) 0.0240(16) -0.0004(14) 0.0055(13) -0.0028(15)
N9 0.0207(16) 0.0335(19) 0.0212(16) -0.0005(13) 0.0024(12) -0.0001(13)
N6 0.0295(19) 0.045(2) 0.038(2) 0.0167(17) 0.0020(15) 0.0001(16)
N11 0.0239(17) 0.041(2) 0.0188(15) 0.0021(14) 0.0032(13) -0.0014(14)
N2 0.0207(16) 0.037(2) 0.0312(18) -0.0056(15) 0.0025(14) 0.0002(14)
C21 0.0225(19) 0.036(2) 0.0243(19) 0.0062(17) 0.0025(15) -0.0004(17)
N12 0.037(2) 0.039(2) 0.0302(19) 0.0078(16) -0.0023(15) -0.0042(16)
C1 0.0238(19) 0.039(2) 0.0187(18) -0.0030(16) 0.0060(15) -0.0018(17)
C13 0.0221(19) 0.041(2) 0.0239(19) -0.0012(17) 0.0081(15) 0.0000(17)
C2 0.031(2) 0.039(3) 0.032(2) -0.0140(18) 0.0046(18) -0.0044(19)
C9 0.0212(19) 0.033(2) 0.031(2) 0.0064(17) 0.0024(16) 0.0041(16)
C4 0.025(2) 0.043(3) 0.051(3) -0.010(2) -0.0001(19) 0.0053(19)
C18 0.0196(19) 0.046(3) 0.027(2) -0.0037(18) -0.0009(15) -0.0006(18)
C6 0.022(2) 0.037(2) 0.031(2) -0.0067(17) 0.0007(16) 0.0008(17)
C14 0.036(2) 0.037(3) 0.033(2) -0.0122(18) 0.0039(18) -0.0044(19)
C10 0.031(2) 0.061(3) 0.026(2) 0.011(2) 0.0034(17) 0.014(2)
C3 0.033(2) 0.034(2) 0.045(3) -0.014(2) 0.0045(19) -0.0011(19)
B2 0.028(2) 0.041(3) 0.017(2) -0.0008(18) 0.0045(17) -0.002(2)
C22 0.036(2) 0.056(3) 0.0176(19) 0.0039(18) 0.0003(17) -0.007(2)
C17 0.0231(19) 0.029(2) 0.0238(18) -0.0003(15) 0.0056(15) -0.0025(16)
C23 0.054(3) 0.056(3) 0.021(2) 0.012(2) -0.0023(19) -0.014(2)
C8 0.037(2) 0.053(3) 0.030(2) -0.003(2) 0.0136(19) -0.011(2)
C16 0.031(2) 0.048(3) 0.052(3) -0.017(2) 0.004(2) 0.009(2)
C7 0.021(2) 0.040(3) 0.038(2) -0.0076(19) 0.0050(17) -0.0032(17)
B1 0.022(2) 0.041(3) 0.022(2) -0.0018(19) -0.0012(17) 0.0027(19)
C20 0.035(2) 0.049(3) 0.027(2) 0.0035(19) 0.0118(18) -0.001(2)
C11 0.035(2) 0.069(4) 0.033(2) 0.024(2) 0.0078(19) 0.005(2)
C19 0.0194(19) 0.050(3) 0.034(2) -0.0067(19) 0.0040(16) -0.0021(18)
C15 0.038(2) 0.039(3) 0.042(3) -0.013(2) 0.005(2) 0.001(2)
C5 0.0239(19) 0.032(2) 0.026(2) -0.0028(16) 0.0034(15) -0.0040(16)
C24 0.070(4) 0.039(3) 0.039(3) 0.008(2) -0.006(2) -0.013(2)
C12 0.046(3) 0.043(3) 0.062(3) 0.019(2) -0.007(2) -0.007(2)

loop_
_atom_type_symbol
_atom_type_description
_atom_type_scat_dispersion_real
_atom_type_scat_dispersion_imag
_atom_type_scat_source
C C 0.0033 0.0016 'International Tables Vol C Tables 4.2.6.8 and 6.1.1.4'
H H 0 0 'International Tables Vol C Tables 4.2.6.8 and 6.1.1.4'
B B 0.0013 0.0007 'International Tables Vol C Tables 4.2.6.8 and 6.1.1.4'
Co Co 0.3494 0.9721 'International Tables Vol C Tables 4.2.6.8 and 6.1.1.4'
F F 0.0171 0.0103 'International Tables Vol C Tables 4.2.6.8 and 6.1.1.4'
N N 0.0061 0.0033 'International Tables Vol C Tables 4.2.6.8 and 6.1.1.4'
S S 0.1246 0.1234 'International Tables Vol C Tables 4.2.6.8 and 6.1.1.4'
Cl Cl 0.1484 0.1585 'International Tables Vol C Tables 4.2.6.8 and 6.1.1.4'
O O 0.0106 0.006 'International Tables Vol C Tables 4.2.6.8 and 6.1.1.4'

loop_
_geom_angle_atom_site_label_1
_geom_angle_atom_site_label_2
_geom_angle_atom_site_label_3
_geom_angle
_geom_angle_site_symmetry_1
_geom_angle_site_symmetry_3
_geom_angle_publ_flag
F1 B3 F4 110.6(4) . . ?
F1 B3 F2 108.9(5) . . ?
F4 B3 F2 108.5(4) . . ?
F1 B3 F3 109.3(4) . . ?
F4 B3 F3 111.2(5) . . ?
F2 B3 F3 108.2(4) . . ?
C25 O2 C28 118.4(16) . . ?
C28 C27 C28 75(3) 5_577 . ?
C28 C27 C26 169(4) 5_577 . ?
C28 C27 C26 108(2) . . ?
C28 C27 C27 52(3) 5_577 5_577 ?
C28 C27 C27 22.6(11) . 5_577 ?
C26 C27 C27 130(2) . 5_577 ?
C27 C28 C28 77(3) 5_577 5_577 ?
C27 C28 C27 105(3) 5_577 . ?
C28 C28 C27 28.4(11) 5_577 . ?
C27 C28 O2 151(4) 5_577 . ?
C28 C28 O2 129(3) 5_577 . ?
C27 C28 O2 101(2) . . ?
C27 C26 C25 109.5(18) . . ?
O2 C25 C26 86.6(15) . . ?
S6 Co1 S4 95.94(4) . . ?
S6 Co1 S5 95.73(4) . . ?
S4 Co1 S5 95.41(4) . . ?
S6 Co1 S3 179.51(4) . . ?
S4 Co1 S3 84.53(4) . . ?
S5 Co1 S3 84.35(4) . . ?
S6 Co1 S2 85.98(4) . . ?
S4 Co1 S2 84.61(4) . . ?
S5 Co1 S2 178.27(4) . . ?
S3 Co1 S2 93.93(4) . . ?
S6 Co1 S1 83.07(4) . . ?
S4 Co1 S1 178.92(4) . . ?
S5 Co1 S1 85.12(4) . . ?
S3 Co1 S1 96.46(4) . . ?
S2 Co1 S1 94.88(4) . . ?
C1 S1 Co1 107.37(13) . . ?
C5 S2 Co1 106.96(14) . . ?
C17 S5 Co1 107.81(14) . . ?
C9 S3 Co1 105.57(14) . . ?
C21 S6 Co1 107.51(14) . . ?
C13 S4 Co1 106.27(13) . . ?
C13 N7 C14 108.2(4) . . ?
C13 N7 B2 130.9(4) . . ?
C14 N7 B2 120.6(3) . . ?
C5 N3 C6 108.5(3) . . ?
C5 N3 B1 130.8(3) . . ?
C6 N3 B1 120.5(3) . . ?
C9 N5 C10 107.7(4) . . ?
C9 N5 B1 131.2(3) . . ?
C10 N5 B1 120.9(4) . . ?
C7 N4 C5 109.9(3) . . ?
C7 N4 C8 124.2(3) . . ?
C5 N4 C8 125.8(3) . . ?
C13 N8 C15 109.7(3) . . ?
C13 N8 C16 125.4(4) . . ?
C15 N8 C16 124.9(4) . . ?
C1 N1 C2 108.2(3) . . ?
C1 N1 B1 131.0(4) . . ?
C2 N1 B1 120.6(3) . . ?
C17 N10 C19 109.2(3) . . ?
C17 N10 C20 125.8(3) . . ?
C19 N10 C20 125.0(3) . . ?
C17 N9 C18 107.8(3) . . ?
C17 N9 B2 131.3(3) . . ?
C18 N9 B2 120.8(3) . . ?
C9 N6 C11 108.7(4) . . ?
C9 N6 C12 125.4(4) . . ?
C11 N6 C12 125.8(4) . . ?
C21 N11 C22 107.6(3) . . ?
C21 N11 B2 131.6(3) . . ?
C22 N11 B2 120.8(3) . . ?
C1 N2 C3 110.0(3) . . ?
C1 N2 C4 125.7(3) . . ?
C3 N2 C4 124.3(4) . . ?
N11 C21 N12 107.7(3) . . ?
N11 C21 S6 129.0(3) . . ?
N12 C21 S6 123.3(3) . . ?
C21 N12 C23 108.9(4) . . ?
C21 N12 C24 125.0(4) . . ?
C23 N12 C24 126.0(4) . . ?
N2 C1 N1 107.1(3) . . ?
N2 C1 S1 125.0(3) . . ?
N1 C1 S1 127.9(3) . . ?
N8 C13 N7 107.2(4) . . ?
N8 C13 S4 124.7(3) . . ?
N7 C13 S4 128.1(3) . . ?
C3 C2 N1 108.3(4) . . ?
N5 C9 N6 107.7(3) . . ?
N5 C9 S3 128.9(3) . . ?
N6 C9 S3 123.4(3) . . ?
C19 C18 N9 108.8(3) . . ?
C7 C6 N3 108.1(4) . . ?
C15 C14 N7 108.3(4) . . ?
C11 C10 N5 108.6(4) . . ?
C2 C3 N2 106.4(4) . . ?
N11 B2 N7 112.7(3) . . ?
N11 B2 N9 111.8(3) . . ?
N7 B2 N9 110.7(3) . . ?
C23 C22 N11 108.8(4) . . ?
N9 C17 N10 107.6(3) . . ?
N9 C17 S5 128.8(3) . . ?
N10 C17 S5 123.6(3) . . ?
C22 C23 N12 107.0(4) . . ?
C6 C7 N4 107.0(4) . . ?
N5 B1 N3 112.5(3) . . ?
N5 B1 N1 111.4(3) . . ?
N3 B1 N1 111.1(3) . . ?
C10 C11 N6 107.1(4) . . ?
C18 C19 N10 106.5(3) . . ?
C14 C15 N8 106.7(4) . . ?
N3 C5 N4 106.5(3) . . ?
N3 C5 S2 129.1(3) . . ?
N4 C5 S2 124.4(3) . . ?

loop_
_geom_bond_atom_site_label_1
_geom_bond_atom_site_label_2
_geom_bond_distance
_geom_bond_site_symmetry_2
_geom_bond_publ_flag
F1 B3 1.365(6) . ?
F2 B3 1.387(6) . ?
B3 F4 1.376(6) . ?
B3 F3 1.391(6) . ?
O3 C29 1.336(14) . ?
O2 C25 1.51(3) . ?
O2 C28 1.55(3) . ?
C27 C28 0.76(3) 5_577 ?
C27 C28 1.56(3) . ?
C27 C26 1.43(3) . ?
C27 C27 1.91(5) 5_577 ?
C28 C27 0.76(3) 5_577 ?
C28 C28 1.55(5) 5_577 ?
C26 C25 1.85(3) . ?
Co1 S6 2.3043(11) . ?
Co1 S4 2.3114(10) . ?
Co1 S5 2.3117(11) . ?
Co1 S3 2.3168(11) . ?
Co1 S2 2.3256(11) . ?
Co1 S1 2.3268(10) . ?
S1 C1 1.727(4) . ?
S2 C5 1.723(4) . ?
S5 C17 1.730(4) . ?
S3 C9 1.718(4) . ?
S6 C21 1.727(4) . ?
S4 C13 1.729(4) . ?
N7 C13 1.353(5) . ?
N7 C14 1.382(5) . ?
N7 B2 1.553(6) . ?
N3 C5 1.354(5) . ?
N3 C6 1.388(5) . ?
N3 B1 1.545(6) . ?
N5 C9 1.353(5) . ?
N5 C10 1.391(5) . ?
N5 B1 1.541(6) . ?
N4 C7 1.366(5) . ?
N4 C5 1.365(5) . ?
N4 C8 1.461(5) . ?
N8 C13 1.348(5) . ?
N8 C15 1.376(6) . ?
N8 C16 1.455(5) . ?
N1 C1 1.352(5) . ?
N1 C2 1.390(5) . ?
N1 B1 1.550(6) . ?
N10 C17 1.351(5) . ?
N10 C19 1.381(5) . ?
N10 C20 1.459(5) . ?
N9 C17 1.351(5) . ?
N9 C18 1.381(5) . ?
N9 B2 1.557(5) . ?
N6 C9 1.367(5) . ?
N6 C11 1.380(6) . ?
N6 C12 1.461(6) . ?
N11 C21 1.350(5) . ?
N11 C22 1.385(5) . ?
N11 B2 1.536(6) . ?
N2 C1 1.350(5) . ?
N2 C3 1.380(5) . ?
N2 C4 1.464(5) . ?
C21 N12 1.350(5) . ?
N12 C23 1.380(5) . ?
N12 C24 1.457(6) . ?
C2 C3 1.347(6) . ?
C18 C19 1.342(6) . ?
C6 C7 1.347(6) . ?
C14 C15 1.344(6) . ?
C10 C11 1.346(7) . ?
C22 C23 1.331(7) . ?
